data_4512800
loop_
_publ_author_name
'Saraswatula, Viswanadha G.'
'Saha, Binoy K.'

_publ_section_title
;
 Modulation of Thermal Expansion by Guests and Polymorphism in a Hydrogen
 Bonded Host
;
_journal_issue 2
_journal_name_full 'Crystal Growth &amp; Design'
_journal_page_first 593
_journal_paper_doi 10.1021/cg501178f
_journal_volume 15
_journal_year 2015
_chemical_formula_moiety 'C30 H28 O4, 2.7(C7 H8 O), 0.3(C4 H8 O2)'
_chemical_formula_sum 'C50.1 H52 O7.3'
_chemical_formula_weight 770.92
_chemical_name_common 1-pc-255K
_chemical_name_systematic
;
 1,1,4,4,-tetrakis(4-hydroxyphenyl)cyclohexane.4-methylphenol.ethylacetate 
;
_space_group_crystal_system triclinic
_space_group_IT_number 2
_space_group_name_Hall '-P 1'
_space_group_name_H-M_alt 'P -1'
_symmetry_space_group_name_Hall '-P 1'
_symmetry_space_group_name_H-M 'P -1'
_atom_sites_solution_hydrogens geom
_atom_sites_solution_primary direct
_atom_sites_solution_secondary difmap
_audit_creation_date 2014-06-26
_audit_creation_method
;
Olex2 1.2
(compiled 2013.11.15 svn.r2834 for OlexSys, GUI svn.r4720)
;
_cell_angle_alpha 80.978(4)
_cell_angle_beta 85.049(3)
_cell_angle_gamma 74.608(3)
_cell_formula_units_Z 1
_cell_length_a 6.3095(2)
_cell_length_b 10.5564(4)
_cell_length_c 15.8575(7)
_cell_measurement_reflns_used 5198
_cell_measurement_temperature 255(2)
_cell_measurement_theta_max 29.3101
_cell_measurement_theta_min 3.0597
_cell_volume 1004.61(7)
_computing_cell_refinement
;
CrysAlisPro, Oxford Diffraction Ltd.,
Version 1.171.34.44 (release 25-10-2010 CrysAlis171 .NET)
(compiled Oct 25 2010,18:11:34)
;
_computing_data_collection
;
CrysAlisPro, Oxford Diffraction Ltd.,
Version 1.171.34.44 (release 25-10-2010 CrysAlis171 .NET)
(compiled Oct 25 2010,18:11:34)
;
_computing_data_reduction
;
CrysAlisPro, Oxford Diffraction Ltd.,
Version 1.171.34.44 (release 25-10-2010 CrysAlis171 .NET)
(compiled Oct 25 2010,18:11:34)
;
_computing_molecular_graphics 'Olex2 (Dolomanov et al., 2009)'
_computing_publication_material 'Olex2 (Dolomanov et al., 2009)'
_computing_structure_refinement 'ShelXL (Sheldrick, 2008)'
_computing_structure_solution 'ShelXS (Sheldrick, 2008)'
_diffrn_ambient_temperature 255(2)
_diffrn_measured_fraction_theta_full 0.998
_diffrn_measured_fraction_theta_max 0.841
_diffrn_measurement_device_type 'Xcalibur, Eos'
_diffrn_measurement_method '\w scans'
_diffrn_radiation_monochromator graphite
_diffrn_radiation_type MoK\a
_diffrn_radiation_wavelength 0.71073
_diffrn_reflns_av_R_equivalents 0.0253
_diffrn_reflns_av_unetI/netI 0.0310
_diffrn_reflns_limit_h_max 8
_diffrn_reflns_limit_h_min -8
_diffrn_reflns_limit_k_max 12
_diffrn_reflns_limit_k_min -13
_diffrn_reflns_limit_l_max 20
_diffrn_reflns_limit_l_min -19
_diffrn_reflns_number 9511
_diffrn_reflns_theta_full 25.00
_diffrn_reflns_theta_max 29.38
_diffrn_reflns_theta_min 3.07
_diffrn_source 'fine-focus sealed tube'
_exptl_absorpt_coefficient_mu 0.084
_exptl_absorpt_correction_T_max 0.9655
_exptl_absorpt_correction_T_min 0.9575
_exptl_absorpt_correction_type multi-scan
_exptl_absorpt_process_details
;
CrysAlisPro, Oxford Diffraction Ltd.,
Version 1.171.34.44 (release 25-10-2010 CrysAlis171 .NET)
(compiled Oct 25 2010,18:11:34)
Empirical absorption correction using spherical harmonics,
 implemented in SCALE3 ABSPACK scaling algorithm.
;
_exptl_crystal_colour colorless
_exptl_crystal_density_diffrn 1.274
_exptl_crystal_density_method 'not measured'
_exptl_crystal_description block
_exptl_crystal_F_000 411
_exptl_crystal_size_max 0.52
_exptl_crystal_size_mid 0.51
_exptl_crystal_size_min 0.42
_platon_squeeze_details
;
0.33 molecules of 4-methylphenol and 0.15 
molecules of ethylacetate have been squeezed from the asymmetric unit
;
_refine_diff_density_max 0.277
_refine_diff_density_min -0.227
_refine_diff_density_rms 0.059
_refine_ls_extinction_method none
_refine_ls_goodness_of_fit_ref 1.071
_refine_ls_hydrogen_treatment constr
_refine_ls_matrix_type full
_refine_ls_number_parameters 230
_refine_ls_number_reflns 4655
_refine_ls_number_restraints 0
_refine_ls_restrained_S_all 1.071
_refine_ls_R_factor_all 0.0747
_refine_ls_R_factor_gt 0.0575
_refine_ls_shift/su_max 0.000
_refine_ls_shift/su_mean 0.000
_refine_ls_structure_factor_coef Fsqd
_refine_ls_weighting_details 'calc w=1/[\s^2^(Fo^2^)+(0.1114P)^2^+0.0719P] where P=(Fo^2^+2Fc^2^)/3'
_refine_ls_weighting_scheme calc
_refine_ls_wR_factor_gt 0.1726
_refine_ls_wR_factor_ref 0.1878
_reflns_number_gt 3484
_reflns_number_total 4655
_reflns_threshold_expression >2sigma(I)
_cod_data_source_file 1-pc-combined.cif
_cod_data_source_block 1-pc-255k
_cod_original_formula_sum 'C50.10 H52 O7.30'
_cod_database_code 4512800
_olex2_refinement_description
;
1. Fixed Uiso
 At 1.2 times of:
  All C(H) groups, All C(H,H) groups
 At 1.5 times of:
  All C(H,H,H) groups, All O(H) groups
2.a Secondary CH2 refined with riding coordinates:
 C3(H3A,H3B), C1(H1A,H1B)
2.b Aromatic/amide H refined with riding coordinates:
 C8(H8), C9(H9), C6(H6), C12(H12), C5(H5), C11(H11), C15(H15), C14(H14),
 C21(H21), C17(H17), C20(H20), C18(H18)
2.c Idealised Me refined as rotating group:
 C22(H22A,H22B,H22C)
2.d Idealised tetrahedral OH refined as rotating group:
 O1(H1), O2(H2), O3(H3)
;

loop_
_space_group_symop_id
_space_group_symop_operation_xyz
1 'x, y, z'
2 '-x, -y, -z'

loop_
_atom_site_label
_atom_site_type_symbol
_atom_site_fract_x
_atom_site_fract_y
_atom_site_fract_z
_atom_site_U_iso_or_equiv
_atom_site_adp_type
_atom_site_occupancy
_atom_site_symmetry_multiplicity
_atom_site_calc_flag
_atom_site_refinement_flags_posn
O1 O 0.85715(18) 0.07383(12) 0.32572(8) 0.0489(3) Uani 1 1 d .
H1 H 0.7601 0.0431 0.3520 0.073 Uiso 1 1 calc GR
C2 C 0.4883(2) 0.53585(15) 0.09154(10) 0.0332(3) Uani 1 1 d .
O2 O 0.27710(19) 0.93347(13) 0.31414(9) 0.0556(4) Uani 1 1 d .
H2 H 0.1462 0.9728 0.3139 0.083 Uiso 1 1 calc GR
C4 C 0.5893(2) 0.40549(14) 0.14939(9) 0.0323(3) Uani 1 1 d .
C8 C 0.5391(2) 0.23383(15) 0.26495(10) 0.0369(4) Uani 1 1 d .
H8 H 0.4444 0.1949 0.3020 0.044 Uiso 1 1 calc R
C9 C 0.4553(2) 0.34386(15) 0.20659(10) 0.0349(3) Uani 1 1 d .
H9 H 0.3035 0.3781 0.2055 0.042 Uiso 1 1 calc R
C6 C 0.9017(2) 0.23915(18) 0.21163(12) 0.0496(5) Uani 1 1 d .
H6 H 1.0532 0.2040 0.2127 0.060 Uiso 1 1 calc R
C10 C 0.4230(2) 0.64577(15) 0.14870(10) 0.0356(4) Uani 1 1 d .
C3 C 0.6502(2) 0.57318(15) 0.01848(10) 0.0356(4) Uani 1 1 d .
H3A H 0.5837 0.6607 -0.0110 0.043 Uiso 1 1 calc R
H3B H 0.7831 0.5775 0.0432 0.043 Uiso 1 1 calc R
C7 C 0.7637(2) 0.18181(15) 0.26805(10) 0.0359(3) Uani 1 1 d .
C1 C 0.2882(2) 0.52424(15) 0.04611(10) 0.0357(4) Uani 1 1 d .
H1A H 0.1839 0.4964 0.0888 0.043 Uiso 1 1 calc R
H1B H 0.2159 0.6110 0.0171 0.043 Uiso 1 1 calc R
C12 C 0.1591(2) 0.82029(17) 0.21245(12) 0.0468(4) Uani 1 1 d .
H12 H 0.0152 0.8717 0.2174 0.056 Uiso 1 1 calc R
C5 C 0.8149(2) 0.34871(18) 0.15360(12) 0.0466(4) Uani 1 1 d .
H5 H 0.9104 0.3860 0.1159 0.056 Uiso 1 1 calc R
C11 C 0.2108(2) 0.72450(17) 0.15896(12) 0.0442(4) Uani 1 1 d .
H11 H 0.0998 0.7122 0.1287 0.053 Uiso 1 1 calc R
C13 C 0.3199(2) 0.84028(16) 0.25879(11) 0.0419(4) Uani 1 1 d .
C15 C 0.5825(2) 0.66926(18) 0.19619(12) 0.0467(4) Uani 1 1 d .
H15 H 0.7269 0.6186 0.1911 0.056 Uiso 1 1 calc R
C14 C 0.5336(3) 0.76383(19) 0.24964(13) 0.0520(5) Uani 1 1 d .
H14 H 0.6441 0.7769 0.2799 0.062 Uiso 1 1 calc R
O3 O 0.59005(19) 0.94073(11) 0.41626(8) 0.0458(3) Uani 1 1 d .
H3 H 0.4872 0.9322 0.3913 0.069 Uiso 1 1 calc GR
C16 C 0.6696(2) 0.82701(15) 0.47178(10) 0.0361(3) Uani 1 1 d .
C21 C 0.5611(3) 0.72853(17) 0.49082(11) 0.0453(4) Uani 1 1 d .
H21 H 0.4282 0.7376 0.4664 0.054 Uiso 1 1 calc R
C17 C 0.8659(3) 0.81306(19) 0.50907(12) 0.0486(4) Uani 1 1 d .
H17 H 0.9393 0.8799 0.4971 0.058 Uiso 1 1 calc R
C20 C 0.6502(3) 0.61565(18) 0.54654(12) 0.0527(5) Uani 1 1 d .
H20 H 0.5746 0.5500 0.5596 0.063 Uiso 1 1 calc R
C18 C 0.9529(3) 0.6996(2) 0.56421(12) 0.0539(5) Uani 1 1 d .
H18 H 1.0849 0.6912 0.5892 0.065 Uiso 1 1 calc R
C19 C 0.8488(3) 0.59819(18) 0.58321(11) 0.0499(4) Uani 1 1 d .
C22 C 0.9460(5) 0.4725(2) 0.64174(14) 0.0795(7) Uani 1 1 d .
H22A H 0.8296 0.4384 0.6717 0.119 Uiso 1 1 calc GR
H22B H 1.0343 0.4913 0.6822 0.119 Uiso 1 1 calc GR
H22C H 1.0361 0.4077 0.6086 0.119 Uiso 1 1 calc GR

loop_
_atom_site_aniso_label
_atom_site_aniso_U_11
_atom_site_aniso_U_22
_atom_site_aniso_U_33
_atom_site_aniso_U_23
_atom_site_aniso_U_13
_atom_site_aniso_U_12
O1 0.0381(6) 0.0420(7) 0.0551(8) 0.0204(5) -0.0116(5) -0.0029(5)
C2 0.0212(6) 0.0365(8) 0.0390(8) 0.0118(6) -0.0105(5) -0.0095(5)
O2 0.0400(6) 0.0540(8) 0.0680(9) -0.0106(6) -0.0207(6) 0.0035(5)
C4 0.0259(6) 0.0336(8) 0.0361(8) 0.0066(6) -0.0094(5) -0.0093(5)
C8 0.0327(7) 0.0349(8) 0.0380(8) 0.0049(6) 0.0016(6) -0.0066(6)
C9 0.0253(6) 0.0371(8) 0.0368(8) 0.0051(6) -0.0021(5) -0.0039(6)
C6 0.0245(7) 0.0545(11) 0.0611(11) 0.0191(8) -0.0122(7) -0.0073(7)
C10 0.0272(7) 0.0352(8) 0.0407(8) 0.0132(6) -0.0109(5) -0.0091(6)
C3 0.0246(6) 0.0402(8) 0.0414(9) 0.0134(6) -0.0122(5) -0.0150(6)
C7 0.0354(7) 0.0312(7) 0.0376(8) 0.0053(6) -0.0106(6) -0.0057(6)
C1 0.0214(6) 0.0424(8) 0.0411(8) 0.0128(6) -0.0094(5) -0.0125(6)
C12 0.0281(7) 0.0435(9) 0.0628(11) 0.0026(8) -0.0150(7) -0.0004(6)
C5 0.0257(7) 0.0522(10) 0.0565(10) 0.0208(8) -0.0102(6) -0.0145(7)
C11 0.0296(7) 0.0429(9) 0.0580(11) 0.0040(8) -0.0178(7) -0.0070(6)
C13 0.0362(8) 0.0378(8) 0.0467(9) 0.0065(7) -0.0140(6) -0.0043(6)
C15 0.0271(7) 0.0534(10) 0.0567(11) -0.0038(8) -0.0149(6) -0.0032(7)
C14 0.0326(8) 0.0584(11) 0.0634(12) -0.0070(9) -0.0203(7) -0.0042(7)
O3 0.0489(7) 0.0410(7) 0.0453(7) 0.0065(5) -0.0134(5) -0.0115(5)
C16 0.0388(7) 0.0348(8) 0.0311(8) -0.0022(6) -0.0023(6) -0.0045(6)
C21 0.0474(9) 0.0464(10) 0.0430(10) 0.0000(7) -0.0066(7) -0.0156(8)
C17 0.0466(9) 0.0508(10) 0.0492(10) 0.0020(8) -0.0110(7) -0.0160(8)
C20 0.0705(12) 0.0420(10) 0.0456(10) 0.0006(8) 0.0000(8) -0.0192(9)
C18 0.0456(9) 0.0656(12) 0.0425(10) -0.0010(8) -0.0112(7) -0.0014(8)
C19 0.0623(11) 0.0437(10) 0.0314(9) -0.0003(7) 0.0004(7) 0.0043(8)
C22 0.1109(19) 0.0588(13) 0.0413(11) 0.0072(9) 0.0003(11) 0.0165(12)

loop_
_atom_type_symbol
_atom_type_description
_atom_type_scat_dispersion_real
_atom_type_scat_dispersion_imag
_atom_type_scat_source
C C 0.0033 0.0016 'International Tables Vol C Tables 4.2.6.8 and 6.1.1.4'
H H 0.0000 0.0000 'International Tables Vol C Tables 4.2.6.8 and 6.1.1.4'
O O 0.0106 0.0060 'International Tables Vol C Tables 4.2.6.8 and 6.1.1.4'

loop_
_geom_angle_atom_site_label_1
_geom_angle_atom_site_label_2
_geom_angle_atom_site_label_3
_geom_angle
_geom_angle_site_symmetry_1
C7 O1 H1 109.5 .
C4 C2 C3 113.03(11) .
C4 C2 C1 111.06(11) .
C10 C2 C4 107.02(11) .
C10 C2 C3 109.04(11) .
C10 C2 C1 111.58(11) .
C1 C2 C3 105.17(11) .
C13 O2 H2 109.5 .
C9 C4 C2 120.24(12) .
C9 C4 C5 116.00(13) .
C5 C4 C2 123.54(12) .
C9 C8 H8 120.1 .
C7 C8 H8 120.1 .
C7 C8 C9 119.76(13) .
C4 C9 H9 118.8 .
C8 C9 C4 122.49(12) .
C8 C9 H9 118.8 .
C7 C6 H6 120.0 .
C7 C6 C5 119.99(13) .
C5 C6 H6 120.0 .
C11 C10 C2 124.28(13) .
C11 C10 C15 116.04(15) .
C15 C10 C2 119.66(13) .
C2 C3 H3A 108.9 .
C2 C3 H3B 108.9 .
H3A C3 H3B 107.7 .
C1 C3 C2 113.36(11) 2_665
C1 C3 H3A 108.9 2_665
C1 C3 H3B 108.9 2_665
O1 C7 C8 122.45(13) .
O1 C7 C6 118.13(13) .
C6 C7 C8 119.42(14) .
C2 C1 H1A 108.9 .
C2 C1 H1B 108.9 .
C3 C1 C2 113.27(12) 2_665
C3 C1 H1A 108.9 2_665
C3 C1 H1B 108.9 2_665
H1A C1 H1B 107.7 .
C11 C12 H12 119.9 .
C11 C12 C13 120.28(15) .
C13 C12 H12 119.9 .
C4 C5 H5 118.8 .
C6 C5 C4 122.33(13) .
C6 C5 H5 118.8 .
C10 C11 H11 118.9 .
C12 C11 C10 122.23(14) .
C12 C11 H11 118.9 .
O2 C13 C12 122.81(14) .
O2 C13 C14 118.24(14) .
C12 C13 C14 118.94(16) .
C10 C15 H15 118.8 .
C14 C15 C10 122.41(14) .
C14 C15 H15 118.8 .
C13 C14 H14 120.0 .
C15 C14 C13 120.09(15) .
C15 C14 H14 120.0 .
C16 O3 H3 109.5 .
O3 C16 C17 118.02(14) .
C21 C16 O3 122.35(14) .
C21 C16 C17 119.62(16) .
C16 C21 H21 120.1 .
C16 C21 C20 119.80(16) .
C20 C21 H21 120.1 .
C16 C17 H17 120.1 .
C18 C17 C16 119.82(16) .
C18 C17 H17 120.1 .
C21 C20 H20 119.2 .
C19 C20 C21 121.62(16) .
C19 C20 H20 119.2 .
C17 C18 H18 119.2 .
C19 C18 C17 121.62(17) .
C19 C18 H18 119.2 .
C20 C19 C22 120.67(19) .
C18 C19 C20 117.49(17) .
C18 C19 C22 121.84(19) .
C19 C22 H22A 109.5 .
C19 C22 H22B 109.5 .
C19 C22 H22C 109.5 .
H22A C22 H22B 109.5 .
H22A C22 H22C 109.5 .
H22B C22 H22C 109.5 .

loop_
_geom_bond_atom_site_label_1
_geom_bond_atom_site_label_2
_geom_bond_distance
_geom_bond_site_symmetry_2
O1 H1 0.8200 .
O1 C7 1.3757(17) .
C2 C4 1.5430(19) .
C2 C10 1.533(2) .
C2 C3 1.5516(19) .
C2 C1 1.5473(18) .
O2 H2 0.8200 .
O2 C13 1.378(2) .
C4 C9 1.3911(19) .
C4 C5 1.393(2) .
C8 H8 0.9300 .
C8 C9 1.381(2) .
C8 C7 1.380(2) .
C9 H9 0.9300 .
C6 H6 0.9300 .
C6 C7 1.378(2) .
C6 C5 1.379(2) .
C10 C11 1.387(2) .
C10 C15 1.401(2) .
C3 H3A 0.9700 .
C3 H3B 0.9700 .
C3 C1 1.519(2) 2_665
C1 C3 1.519(2) 2_665
C1 H1A 0.9700 .
C1 H1B 0.9700 .
C12 H12 0.9300 .
C12 C11 1.376(3) .
C12 C13 1.380(2) .
C5 H5 0.9300 .
C11 H11 0.9300 .
C13 C14 1.384(2) .
C15 H15 0.9300 .
C15 C14 1.366(3) .
C14 H14 0.9300 .
O3 H3 0.8200 .
O3 C16 1.3759(18) .
C16 C21 1.372(2) .
C16 C17 1.381(2) .
C21 H21 0.9300 .
C21 C20 1.384(2) .
C17 H17 0.9300 .
C17 C18 1.381(2) .
C20 H20 0.9300 .
C20 C19 1.383(3) .
C18 H18 0.9300 .
C18 C19 1.380(3) .
C19 C22 1.510(2) .
C22 H22A 0.9600 .
C22 H22B 0.9600 .
C22 H22C 0.9600 .

loop_
_geom_torsion_atom_site_label_1
_geom_torsion_atom_site_label_2
_geom_torsion_atom_site_label_3
_geom_torsion_atom_site_label_4
_geom_torsion
_geom_torsion_site_symmetry_4
C2 C4 C9 C8 -174.13(14) .
C2 C4 C5 C6 173.71(16) .
C2 C10 C11 C12 178.61(14) .
C2 C10 C15 C14 -178.58(15) .
O2 C13 C14 C15 179.23(16) .
C4 C2 C10 C11 -121.28(15) .
C4 C2 C10 C15 57.21(16) .
C4 C2 C3 C1 65.58(15) 2_665
C4 C2 C1 C3 -66.92(15) 2_665
C9 C4 C5 C6 -0.9(3) .
C9 C8 C7 O1 178.85(14) .
C9 C8 C7 C6 -1.2(2) .
C10 C2 C4 C9 73.01(15) .
C10 C2 C4 C5 -101.38(17) .
C10 C2 C3 C1 -175.52(11) 2_665
C10 C2 C1 C3 173.76(11) 2_665
C10 C15 C14 C13 0.3(3) .
C3 C2 C4 C9 -166.94(13) .
C3 C2 C4 C5 18.7(2) .
C3 C2 C10 C11 116.14(15) .
C3 C2 C10 C15 -65.36(17) .
C3 C2 C1 C3 55.68(16) 2_665
C7 C8 C9 C4 0.4(2) .
C7 C6 C5 C4 0.1(3) .
C1 C2 C4 C9 -49.01(18) .
C1 C2 C4 C5 136.60(16) .
C1 C2 C10 C11 0.4(2) .
C1 C2 C10 C15 178.91(13) .
C1 C2 C3 C1 -55.74(16) 2_665
C12 C13 C14 C15 -0.8(3) .
C5 C4 C9 C8 0.7(2) .
C5 C6 C7 O1 -179.07(16) .
C5 C6 C7 C8 1.0(3) .
C11 C10 C15 C14 0.0(3) .
C11 C12 C13 O2 -179.13(16) .
C11 C12 C13 C14 0.9(3) .
C13 C12 C11 C10 -0.5(3) .
C15 C10 C11 C12 0.1(2) .
O3 C16 C21 C20 179.36(15) .
O3 C16 C17 C18 -179.07(15) .
C16 C21 C20 C19 -0.8(3) .
C16 C17 C18 C19 0.2(3) .
C21 C16 C17 C18 0.9(3) .
C21 C20 C19 C18 1.9(3) .
C21 C20 C19 C22 -178.17(16) .
C17 C16 C21 C20 -0.6(2) .
C17 C18 C19 C20 -1.6(3) .
C17 C18 C19 C22 178.47(17) .

loop_
_platon_squeeze_void_nr
_platon_squeeze_void_average_x
_platon_squeeze_void_average_y
_platon_squeeze_void_average_z
_platon_squeeze_void_volume
_platon_squeeze_void_count_electrons
_platon_squeeze_void_content
1 -0.115 0.500 0.500 160 20 ' '
